data_1515388
loop_
_publ_author_name
'Tran-Van, Anne-Florence'
'G\"otz, Silas'
'Neuburger, Markus'
'Wegner, Hermann A.'

_publ_section_title
;
 A Strain Induced Change of Mechanism from a [2 + 2 + 2] to a [2 + 1 + 2 +
 1] Cycloaddition Reaction.
;
_journal_issue 9
_journal_name_full 'Organic letters'
_journal_page_first 2410
_journal_page_last 2413
_journal_paper_doi 10.1021/ol5007604
_journal_volume 16
_journal_year 2014
_chemical_formula_moiety 'C39.93 H52.38 O6.19'
_chemical_formula_sum 'C39.93 H52.38 O6.19'
_chemical_formula_weight 631.43
_space_group_IT_number 2
_symmetry_cell_setting triclinic
_symmetry_space_group_name_Hall '-P 1'
_symmetry_space_group_name_H-M 'P -1'
_atom_sites_solution_hydrogens difmap
_atom_sites_solution_primary other
_cell_angle_alpha 90.523(6)
_cell_angle_beta 95.662(6)
_cell_angle_gamma 100.184(6)
_cell_formula_units_Z 2
_cell_length_a 9.6066(10)
_cell_length_b 11.7824(13)
_cell_length_c 15.8331(17)
_cell_measurement_reflns_used 3947
_cell_measurement_temperature 123
_cell_measurement_theta_max 28
_cell_measurement_theta_min 4
_cell_volume 1754.6(3)
_computing_cell_refinement 'Apex2 (Bruker AXS, 2006)'
_computing_data_collection 'Apex2 (Bruker AXS, 2006)'
_computing_data_reduction 'Apex2 (Bruker AXS, 2006)'
_computing_molecular_graphics 'CAMERON (Watkin et al., 1996)'
_computing_publication_material 'CRYSTALS (Betteridge et al., 2003)'
_computing_structure_refinement 'CRYSTALS (Betteridge et al., 2003)'
_computing_structure_solution 'Superflip (Palatinus & Chapuis, 2007)'
_diffrn_ambient_temperature 123
_diffrn_measured_fraction_theta_full 0.990
_diffrn_measured_fraction_theta_max 0.986
_diffrn_measurement_device Area
_diffrn_measurement_device_type 'Bruker Kappa Apex2'
_diffrn_measurement_method '\f & \w scans'
_diffrn_radiation_monochromator graphite
_diffrn_radiation_type 'Mo K\a'
_diffrn_radiation_wavelength 0.71073
_diffrn_reflns_av_R_equivalents 0.048
_diffrn_reflns_limit_h_max 12
_diffrn_reflns_limit_h_min -12
_diffrn_reflns_limit_k_max 15
_diffrn_reflns_limit_k_min -15
_diffrn_reflns_limit_l_max 20
_diffrn_reflns_limit_l_min -20
_diffrn_reflns_number 21781
_diffrn_reflns_theta_full 25.005
_diffrn_reflns_theta_max 27.478
_diffrn_reflns_theta_min 1.757
_diffrn_standards_number 0
_exptl_absorpt_coefficient_mu 0.079
_exptl_absorpt_correction_T_max 1.00
_exptl_absorpt_correction_T_min 1.00
_exptl_absorpt_correction_type multi-scan
_exptl_absorpt_process_details 'SADABS (Siemens, 1996)'
_exptl_crystal_colour colourless
_exptl_crystal_density_diffrn 1.195
_exptl_crystal_density_method 'not measured'
_exptl_crystal_description block
_exptl_crystal_F_000 682.959
_exptl_crystal_size_max 0.210
_exptl_crystal_size_mid 0.050
_exptl_crystal_size_min 0.030
_refine_diff_density_max 0.72
_refine_diff_density_min -0.94
_refine_ls_extinction_method None
_refine_ls_goodness_of_fit_ref 1.0016
_refine_ls_hydrogen_treatment constr
_refine_ls_matrix_type full
_refine_ls_number_parameters 525
_refine_ls_number_reflns 4417
_refine_ls_number_restraints 1018
_refine_ls_R_factor_all 0.1153
_refine_ls_R_factor_gt 0.0610
_refine_ls_shift/su_max 0.0079606
_refine_ls_shift/su_mean 0.0003927
_refine_ls_structure_factor_coef F
_refine_ls_weighting_details
;
 Method, part 1, Chebychev polynomial, (Watkin, 1994, Prince, 1982) 
 [weight] = 1.0/[A~0~*T~0~(x)+A~1~*T~1~(x) ... +A~n-1~]*T~n-1~(x)] 
 where A~i~ are the Chebychev coefficients listed below and x= Fcalc/Fmax 
 Method = Robust Weighting (Prince, 1982) 
 W = [weight] * [1-(deltaF/6*sigmaF)^2^]^2^ 
 A~i~ are: 
 0.500 0.512 0.213 
;
_refine_ls_weighting_scheme calc
_refine_ls_wR_factor_all 0.1402
_refine_ls_wR_factor_gt 0.0689
_refine_ls_wR_factor_ref 0.0689
_reflns_limit_h_max 12
_reflns_limit_h_min -12
_reflns_limit_k_max 15
_reflns_limit_k_min -15
_reflns_limit_l_max 20
_reflns_limit_l_min 0
_reflns_number_gt 4417
_reflns_number_total 7930
_reflns_threshold_expression I>2.0\s(I)
_oxford_diffrn_Wilson_B_factor 0.00
_oxford_diffrn_Wilson_scale 0.00
_oxford_refine_ls_r_factor_ref 0.0610
_oxford_refine_ls_scale 0.1671(4)
_oxford_reflns_number_all 7910
_oxford_reflns_threshold_expression_ref I>2.0\s(I)
_cod_data_source_file ol5007604_si_003.cif
_cod_data_source_block 1
_cod_depositor_comments
;
The following automatic conversions were performed:

'_symmetry_cell_setting' value 'Triclinic' changed to 'triclinic'
according to
/usr/data/users/saulius/crontab/automatic-downloads/rss-feeds/ACS/lib/dictionaries/cif_core.dic
dictionary named 'cif_core.dic' version 2.4.2 from
2011-04-26.

'_atom_sites_solution_primary' value 'Other' changed to
'other' according to
/usr/data/users/saulius/crontab/automatic-downloads/rss-feeds/ACS/lib/dictionaries/cif_core.dic
dictionary named 'cif_core.dic' version 2.4.2 from 2011-04-26.

Automatic conversion script
Id: cif_fix_values 2281 2013-09-26 08:29:07Z andrius 

 Adding full bibliography for 1515388--1515389.cif.
;
_cod_database_code 1515388

loop_
_symmetry_equiv_pos_as_xyz
x,y,z
-x,-y,-z

loop_
_atom_site_label
_atom_site_type_symbol
_atom_site_fract_x
_atom_site_fract_y
_atom_site_fract_z
_atom_site_U_iso_or_equiv
_atom_site_occupancy
_atom_site_adp_type
_atom_site_refinement_flags_posn
_atom_site_refinement_flags_adp
_atom_site_refinement_flags_occupancy
_atom_site_disorder_assembly
_atom_site_disorder_group
C1 C 0.4745(2) 0.64723(19) 0.87376(15) 0.0171 1.0000 Uani . . . . .
C2 C 0.3429(2) 0.60432(18) 0.90380(14) 0.0166 1.0000 Uani . . . . .
C3 C 0.2417(2) 0.5206(2) 0.85566(16) 0.0199 1.0000 Uani . . . . .
C4 C 0.2718(3) 0.4809(2) 0.77697(15) 0.0213 1.0000 Uani . . . . .
C5 C 0.4012(2) 0.5268(2) 0.74728(15) 0.0201 1.0000 Uani . . . . .
C6 C 0.5024(2) 0.60717(19) 0.79546(15) 0.0194 1.0000 Uani . . . . .
C7 C 0.5809(2) 0.73785(19) 0.92330(14) 0.0169 1.0000 Uani . . . . .
C8 C 0.7035(2) 0.7125(2) 0.96752(16) 0.0211 1.0000 Uani . . . . .
C9 C 0.7968(3) 0.7967(2) 1.01681(16) 0.0224 1.0000 Uani . . . . .
C10 C 0.7702(2) 0.9085(2) 1.02210(15) 0.0204 1.0000 Uani . . . . .
C11 C 0.6486(3) 0.9344(2) 0.97556(16) 0.0221 1.0000 Uani . . . . .
C12 C 0.5560(2) 0.8510(2) 0.92714(15) 0.0200 1.0000 Uani . . . . .
C13 C 0.8647(3) 1.0044(2) 1.07365(17) 0.0275 1.0000 Uani . . . . .
C14 C 1.0710(3) 1.0557(2) 1.16972(17) 0.0281 1.0000 Uani . . . . .
C15 C 1.0124(3) 1.1040(2) 1.24465(18) 0.0308 1.0000 Uani . . . . .
C16 C 0.8544(3) 1.2270(3) 1.28107(19) 0.0359 1.0000 Uani . . . . .
C17 C 0.7621(3) 1.1416(3) 1.33097(18) 0.0354 1.0000 Uani . . . . .
C18 C 0.5685(3) 0.9878(2) 1.31304(18) 0.0328 1.0000 Uani . . . . .
C19 C 0.4528(3) 0.9301(2) 1.24792(18) 0.0323 1.0000 Uani . . . . .
C20 C 0.2549(3) 0.7768(2) 1.23617(16) 0.0270 1.0000 Uani . . . . .
C21 C 0.2780(2) 0.7332(2) 1.14958(16) 0.0214 1.0000 Uani . . . . .
C22 C 0.3764(3) 0.6608(2) 1.14103(16) 0.0226 1.0000 Uani . . . . .
C23 C 0.3959(2) 0.6195(2) 1.06219(15) 0.0201 1.0000 Uani . . . . .
C24 C 0.3166(2) 0.64769(19) 0.98890(15) 0.0178 1.0000 Uani . . . . .
C25 C 0.2192(2) 0.7205(2) 0.99749(16) 0.0202 1.0000 Uani . . . . .
C26 C 0.2007(2) 0.7630(2) 1.07698(16) 0.0215 1.0000 Uani . . . . .
C27 C 0.1003(2) 0.4748(2) 0.88921(17) 0.0231 1.0000 Uani . . . . .
C28 C -0.0216(3) 0.5326(2) 0.85097(18) 0.0280 1.0000 Uani . . . . .
C29 C 0.1720(3) 0.3851(2) 0.72488(18) 0.0290 1.0000 Uani . . . . .
C30 C 0.2153(3) 0.2675(2) 0.7409(2) 0.0400 1.0000 Uani . . . . .
C31 C 0.4551(3) 0.5006(2) 0.66468(16) 0.0259 1.0000 Uani . . . . .
C32 C 0.5862(3) 0.5969(2) 0.65816(17) 0.0290 1.0000 Uani D U . . .
C33 C 0.6354(3) 0.6382(2) 0.75150(15) 0.0235 1.0000 Uani . . . . .
C34 C 0.5440(3) 0.6986(3) 0.61154(17) 0.0339 1.0000 Uani . . . . .
C35 C 0.4667(5) 0.7563(3) 0.4762(2) 0.0593 1.0000 Uani . . . . .
O1 O 0.97453(18) 0.96384(15) 1.12481(11) 0.0271 1.0000 Uani . . . . .
O2 O 0.9148(2) 1.17518(16) 1.21540(12) 0.0304 1.0000 Uani . . . . .
O3 O 0.6457(2) 1.08373(17) 1.27592(12) 0.0351 1.0000 Uani . . . . .
O4 O 0.3818(2) 0.83027(16) 1.28525(11) 0.0306 1.0000 Uani . . . . .
O5 O 0.4834(3) 0.6644(2) 0.52808(13) 0.0513 1.0000 Uani . . . . .
H81 H 0.7217 0.6364 0.9639 0.0244 1.0000 Uiso R . . . .
H91 H 0.8789 0.7788 1.0472 0.0273 1.0000 Uiso R . . . .
H111 H 0.6283 1.0099 0.9784 0.0264 1.0000 Uiso R . . . .
H121 H 0.4754 0.8692 0.8976 0.0238 1.0000 Uiso R . . . .
H131 H 0.9074 1.0630 1.0361 0.0331 1.0000 Uiso R . . . .
H132 H 0.8080 1.0407 1.1110 0.0331 1.0000 Uiso R . . . .
H141 H 1.1540 1.0237 1.1911 0.0337 1.0000 Uiso R . . . .
H142 H 1.0982 1.1193 1.1305 0.0335 1.0000 Uiso R . . . .
H151 H 0.9606 1.0424 1.2784 0.0364 1.0000 Uiso R . . . .
H152 H 1.0904 1.1512 1.2814 0.0369 1.0000 Uiso R . . . .
H161 H 0.7967 1.2804 1.2561 0.0425 1.0000 Uiso R . . . .
H162 H 0.9323 1.2684 1.3204 0.0426 1.0000 Uiso R . . . .
H171 H 0.8163 1.0854 1.3567 0.0425 1.0000 Uiso R . . . .
H172 H 0.7274 1.1833 1.3755 0.0429 1.0000 Uiso R . . . .
H181 H 0.6321 0.9337 1.3304 0.0392 1.0000 Uiso R . . . .
H182 H 0.5278 1.0132 1.3633 0.0390 1.0000 Uiso R . . . .
H191 H 0.4934 0.9074 1.1974 0.0396 1.0000 Uiso R . . . .
H192 H 0.3838 0.9804 1.2329 0.0388 1.0000 Uiso R . . . .
H201 H 0.1881 0.8294 1.2299 0.0314 1.0000 Uiso R . . . .
H202 H 0.2134 0.7116 1.2683 0.0318 1.0000 Uiso R . . . .
H221 H 0.4292 0.6409 1.1892 0.0274 1.0000 Uiso R . . . .
H231 H 0.4649 0.5733 1.0585 0.0240 1.0000 Uiso R . . . .
H251 H 0.1650 0.7415 0.9497 0.0243 1.0000 Uiso R . . . .
H261 H 0.1348 0.8124 1.0809 0.0260 1.0000 Uiso R . . . .
H271 H 0.0764 0.3925 0.8760 0.0279 1.0000 Uiso R . . . .
H272 H 0.1103 0.4867 0.9505 0.0275 1.0000 Uiso R . . . .
H281 H -0.0379 0.5185 0.7900 0.0426 1.0000 Uiso R . . . .
H282 H -0.1071 0.5002 0.8759 0.0420 1.0000 Uiso R . . . .
H283 H 0.0017 0.6150 0.8630 0.0421 1.0000 Uiso R . . . .
H291 H 0.1751 0.4032 0.6650 0.0355 1.0000 Uiso R . . . .
H292 H 0.0757 0.3829 0.7399 0.0348 1.0000 Uiso R . . . .
H303 H 0.1518 0.2088 0.7075 0.0598 1.0000 Uiso R . . . .
H302 H 0.2120 0.2521 0.8003 0.0602 1.0000 Uiso R . . . .
H301 H 0.3100 0.2704 0.7260 0.0599 1.0000 Uiso R . . . .
H311 H 0.4838 0.4246 0.6647 0.0313 1.0000 Uiso R . . . .
H312 H 0.3842 0.5035 0.6170 0.0312 1.0000 Uiso R . . . .
H331 H 0.7092 0.5973 0.7767 0.0280 1.0000 Uiso R . . . .
H332 H 0.6703 0.7191 0.7546 0.0279 1.0000 Uiso R . . . .
H341 H 0.4775 0.7317 0.6417 0.0407 1.0000 Uiso R . . . .
H342 H 0.6269 0.7601 0.6081 0.0411 1.0000 Uiso R . . . .
H351 H 0.4193 0.7270 0.4218 0.0887 1.0000 Uiso R . . . .
H352 H 0.4096 0.8042 0.5006 0.0888 1.0000 Uiso R . . . .
H353 H 0.5585 0.8028 0.4701 0.0892 1.0000 Uiso R . . . .
C36 C 0.6941(4) 0.5376(2) 0.6182(3) 0.0312 0.7318(18) Uani D U P 1 1
C37 C 0.9101(4) 0.5745(3) 0.5597(3) 0.0390 0.7318(18) Uani D U P 1 1
O6 O 0.8149(3) 0.6226(2) 0.60624(17) 0.0351 0.7318(18) Uani D U P 1 1
H361 H 0.7212 0.4785 0.6550 0.0379 0.7318(18) Uiso R . P 1 1
H362 H 0.6531 0.5028 0.5633 0.0376 0.7318(18) Uiso R . P 1 1
H373 H 0.8614 0.5421 0.5055 0.0589 0.7318(18) Uiso R . P 1 1
H372 H 0.9463 0.5147 0.5916 0.0590 0.7318(18) Uiso R . P 1 1
H371 H 0.9880 0.6350 0.5488 0.0588 0.7318(18) Uiso R . P 1 1

loop_
_atom_site_aniso_label
_atom_site_aniso_U_11
_atom_site_aniso_U_22
_atom_site_aniso_U_33
_atom_site_aniso_U_23
_atom_site_aniso_U_13
_atom_site_aniso_U_12
C1 0.0164(10) 0.0154(11) 0.0192(12) -0.0005(9) -0.0028(9) 0.0043(9)
C2 0.0176(11) 0.0149(10) 0.0178(11) 0.0027(8) -0.0009(9) 0.0060(9)
C3 0.0179(11) 0.0173(11) 0.0241(13) 0.0038(9) -0.0017(9) 0.0043(9)
C4 0.0209(11) 0.0170(11) 0.0240(13) -0.0021(9) -0.0062(10) 0.0031(9)
C5 0.0212(11) 0.0205(11) 0.0185(12) -0.0015(9) -0.0033(9) 0.0067(9)
C6 0.0176(11) 0.0182(11) 0.0222(12) 0.0018(9) -0.0015(9) 0.0047(9)
C7 0.0160(10) 0.0172(11) 0.0177(11) -0.0004(9) 0.0022(9) 0.0033(9)
C8 0.0206(11) 0.0172(11) 0.0258(13) 0.0000(9) -0.0017(10) 0.0062(9)
C9 0.0174(11) 0.0223(12) 0.0266(13) 0.0004(10) -0.0043(9) 0.0045(9)
C10 0.0197(11) 0.0214(11) 0.0198(12) -0.0026(9) 0.0041(9) 0.0022(9)
C11 0.0217(12) 0.0172(11) 0.0285(13) -0.0016(10) 0.0034(10) 0.0061(9)
C12 0.0170(11) 0.0216(11) 0.0220(12) 0.0001(9) -0.0007(9) 0.0067(9)
C13 0.0266(13) 0.0255(13) 0.0293(14) -0.0045(10) -0.0062(11) 0.0070(10)
C14 0.0205(12) 0.0263(13) 0.0352(15) -0.0046(11) -0.0039(11) 0.0016(10)
C15 0.0307(14) 0.0303(14) 0.0286(14) -0.0021(11) -0.0050(11) 0.0023(11)
C16 0.0388(15) 0.0347(15) 0.0327(16) -0.0085(12) 0.0012(12) 0.0040(12)
C17 0.0275(14) 0.0471(17) 0.0295(15) -0.0059(12) -0.0010(11) 0.0031(12)
C18 0.0338(14) 0.0368(15) 0.0268(14) -0.0001(12) -0.0014(11) 0.0057(12)
C19 0.0330(14) 0.0307(14) 0.0306(15) 0.0022(11) -0.0036(12) 0.0027(11)
C20 0.0295(13) 0.0289(13) 0.0227(13) -0.0001(10) 0.0049(10) 0.0044(11)
C21 0.0195(11) 0.0193(12) 0.0252(13) 0.0011(9) 0.0038(10) 0.0017(9)
C22 0.0218(12) 0.0240(12) 0.0215(12) 0.0040(10) -0.0014(9) 0.0044(10)
C23 0.0169(11) 0.0179(11) 0.0266(13) 0.0038(9) 0.0020(9) 0.0058(9)
C24 0.0160(10) 0.0164(11) 0.0201(12) 0.0016(9) 0.0007(9) 0.0010(9)
C25 0.0163(11) 0.0190(11) 0.0256(13) 0.0024(9) -0.0018(9) 0.0061(9)
C26 0.0172(11) 0.0194(11) 0.0283(13) 0.0018(10) 0.0010(10) 0.0050(9)
C27 0.0187(12) 0.0199(12) 0.0293(13) 0.0032(10) -0.0007(10) 0.0011(9)
C28 0.0181(12) 0.0253(12) 0.0392(15) 0.0016(11) -0.0008(11) 0.0020(10)
C29 0.0266(13) 0.0284(13) 0.0286(14) -0.0057(11) -0.0034(11) -0.0006(11)
C30 0.0474(17) 0.0241(14) 0.0446(18) -0.0087(12) 0.0003(14) -0.0011(12)
C31 0.0277(13) 0.0287(13) 0.0202(12) -0.0047(10) -0.0050(10) 0.0062(11)
C32 0.0247(10) 0.0390(12) 0.0232(11) -0.0067(9) 0.0015(9) 0.0062(9)
C33 0.0199(11) 0.0292(13) 0.0207(12) -0.0037(10) -0.0003(9) 0.0036(10)
C34 0.0364(15) 0.0417(16) 0.0214(13) 0.0038(11) 0.0015(11) 0.0015(13)
C35 0.083(3) 0.063(2) 0.0303(17) 0.0165(16) -0.0036(17) 0.011(2)
O1 0.0247(9) 0.0226(9) 0.0319(10) -0.0038(7) -0.0083(8) 0.0047(7)
O2 0.0355(10) 0.0282(10) 0.0278(10) -0.0002(8) 0.0021(8) 0.0072(8)
O3 0.0303(10) 0.0396(11) 0.0305(11) 0.0020(8) -0.0074(8) -0.0015(8)
O4 0.0363(10) 0.0313(10) 0.0227(10) 0.0035(8) 0.0000(8) 0.0032(8)
O5 0.0669(15) 0.0581(14) 0.0256(11) 0.0019(10) -0.0115(10) 0.0111(12)
C36 0.0259(10) 0.0418(13) 0.0264(11) -0.0088(10) 0.0043(9) 0.0074(10)
C37 0.0293(12) 0.0537(14) 0.0344(14) -0.0123(12) 0.0097(11) 0.0058(12)
O6 0.0267(9) 0.0479(11) 0.0316(11) -0.0114(9) 0.0085(8) 0.0065(9)
C136 0.0264(12) 0.0431(14) 0.0269(13) -0.0080(12) 0.0036(12) 0.0068(13)
C137 0.0297(15) 0.0528(16) 0.0336(16) -0.0112(15) 0.0076(15) 0.0075(15)
O106 0.0279(13) 0.0482(13) 0.0310(14) -0.0094(12) 0.0060(12) 0.0079(12)
C38 0.166(3) 0.076(3) 0.069(3) 0.018(3) -0.053(3) -0.001(3)
C39 0.164(3) 0.073(3) 0.066(3) 0.020(3) -0.056(3) -0.001(3)
C40 0.164(3) 0.071(3) 0.065(3) 0.020(3) -0.056(3) -0.002(3)
C41 0.164(3) 0.074(3) 0.066(3) 0.020(3) -0.056(3) -0.002(3)
C42 0.163(3) 0.075(3) 0.065(3) 0.021(3) -0.056(3) -0.004(3)
C43 0.163(3) 0.075(3) 0.065(3) 0.021(3) -0.057(3) -0.004(3)
C44 0.163(3) 0.073(3) 0.065(3) 0.020(3) -0.057(3) -0.001(3)
C45 0.081(3) 0.061(3) 0.051(4) -0.005(3) -0.036(3) 0.025(3)
C46 0.078(3) 0.060(3) 0.048(3) -0.004(3) -0.037(3) 0.028(3)
C47 0.077(3) 0.056(3) 0.047(3) -0.006(3) -0.039(3) 0.029(3)
C48 0.077(3) 0.056(3) 0.047(4) -0.006(3) -0.040(3) 0.031(3)
O7 0.079(3) 0.057(3) 0.048(3) -0.006(3) -0.037(3) 0.028(3)

loop_
_atom_type_symbol
_atom_type_scat_dispersion_real
_atom_type_scat_dispersion_imag
_atom_type_scat_Cromer_Mann_a1
_atom_type_scat_Cromer_Mann_b1
_atom_type_scat_Cromer_Mann_a2
_atom_type_scat_Cromer_Mann_b2
_atom_type_scat_Cromer_Mann_a3
_atom_type_scat_Cromer_Mann_b3
_atom_type_scat_Cromer_Mann_a4
_atom_type_scat_Cromer_Mann_b4
_atom_type_scat_Cromer_Mann_c
_atom_type_scat_source
C 0.0033 0.0016 2.3100 20.8439 1.0200 10.2075 1.5886 0.5687 0.8650 51.6512 0.2156 'International Tables Vol C 4.2.6.8 and 6.1.1.4'
H 0.0000 0.0000 0.4930 10.5109 0.3229 26.1257 0.1402 3.1424 0.0408 57.7998 0.0030 'International Tables Vol C 4.2.6.8 and 6.1.1.4'
O 0.0106 0.0060 3.0485 13.2771 2.2868 5.7011 1.5463 0.3239 0.8670 32.9089 0.2508 'International Tables Vol C 4.2.6.8 and 6.1.1.4'

loop_
_geom_angle_atom_site_label_1
_geom_angle_atom_site_label_2
_geom_angle_atom_site_label_3
_geom_angle
_geom_angle_publ_flag
C2 C1 C6 118.8(2) yes
C2 C1 C7 120.9(2) yes
C6 C1 C7 120.2(2) yes
C1 C2 C3 120.5(2) yes
C1 C2 C24 117.7(2) yes
C3 C2 C24 121.8(2) yes
C2 C3 C4 119.9(2) yes
C2 C3 C27 119.8(2) yes
C4 C3 C27 120.3(2) yes
C3 C4 C5 118.7(2) yes
C3 C4 C29 122.5(2) yes
C5 C4 C29 118.7(2) yes
C4 C5 C6 121.5(2) yes
C4 C5 C31 128.4(2) yes
C6 C5 C31 110.1(2) yes
C5 C6 C1 120.5(2) yes
C5 C6 C33 111.1(2) yes
C1 C6 C33 128.4(2) yes
C1 C7 C8 121.9(2) yes
C1 C7 C12 119.60(19) yes
C8 C7 C12 118.5(2) yes
C7 C8 C9 120.8(2) yes
C7 C8 H81 118.6 no
C9 C8 H81 120.6 no
C8 C9 C10 120.6(2) yes
C8 C9 H91 120.4 no
C10 C9 H91 119.0 no
C9 C10 C11 118.4(2) yes
C9 C10 C13 124.1(2) yes
C11 C10 C13 117.5(2) yes
C10 C11 C12 121.0(2) yes
C10 C11 H111 119.7 no
C12 C11 H111 119.2 no
C7 C12 C11 120.7(2) yes
C7 C12 H121 119.4 no
C11 C12 H121 119.9 no
C10 C13 O1 111.6(2) yes
C10 C13 H131 109.8 no
O1 C13 H131 109.0 no
C10 C13 H132 109.6 no
O1 C13 H132 108.5 no
H131 C13 H132 108.2 no
C15 C14 O1 113.8(2) yes
C15 C14 H141 107.9 no
O1 C14 H141 106.4 no
C15 C14 H142 108.6 no
O1 C14 H142 109.7 no
H141 C14 H142 110.3 no
C14 C15 O2 109.4(2) yes
C14 C15 H151 112.4 no
O2 C15 H151 107.2 no
C14 C15 H152 109.7 no
O2 C15 H152 108.3 no
H151 C15 H152 109.7 no
C17 C16 O2 113.6(2) yes
C17 C16 H161 108.1 no
O2 C16 H161 109.0 no
C17 C16 H162 108.0 no
O2 C16 H162 108.0 no
H161 C16 H162 110.1 no
C16 C17 O3 108.9(2) yes
C16 C17 H171 110.6 no
O3 C17 H171 109.7 no
C16 C17 H172 108.5 no
O3 C17 H172 109.7 no
H171 C17 H172 109.4 no
C19 C18 O3 108.2(2) yes
C19 C18 H181 109.5 no
O3 C18 H181 109.4 no
C19 C18 H182 110.6 no
O3 C18 H182 109.7 no
H181 C18 H182 109.4 no
C18 C19 O4 107.0(2) yes
C18 C19 H191 110.4 no
O4 C19 H191 109.4 no
C18 C19 H192 111.0 no
O4 C19 H192 108.4 no
H191 C19 H192 110.6 no
C21 C20 O4 114.0(2) yes
C21 C20 H201 109.4 no
O4 C20 H201 110.1 no
C21 C20 H202 108.7 no
O4 C20 H202 106.5 no
H201 C20 H202 107.9 no
C20 C21 C22 120.6(2) yes
C20 C21 C26 120.8(2) yes
C22 C21 C26 118.6(2) yes
C21 C22 C23 120.6(2) yes
C21 C22 H221 119.3 no
C23 C22 H221 120.1 no
C22 C23 C24 121.0(2) yes
C22 C23 H231 118.4 no
C24 C23 H231 120.5 no
C2 C24 C23 119.9(2) yes
C2 C24 C25 121.8(2) yes
C23 C24 C25 118.2(2) yes
C24 C25 C26 120.6(2) yes
C24 C25 H251 120.4 no
C26 C25 H251 119.0 no
C25 C26 C21 120.9(2) yes
C25 C26 H261 118.8 no
C21 C26 H261 120.3 no
C3 C27 C28 113.5(2) yes
C3 C27 H271 108.0 no
C28 C27 H271 108.8 no
C3 C27 H272 109.0 no
C28 C27 H272 108.6 no
H271 C27 H272 108.9 no
C27 C28 H281 110.6 no
C27 C28 H282 108.7 no
H281 C28 H282 108.5 no
C27 C28 H283 109.5 no
H281 C28 H283 109.5 no
H282 C28 H283 110.0 no
C4 C29 C30 111.4(2) yes
C4 C29 H291 108.0 no
C30 C29 H291 109.8 no
C4 C29 H292 108.9 no
C30 C29 H292 109.5 no
H291 C29 H292 109.1 no
C29 C30 H303 110.1 no
C29 C30 H302 108.1 no
H303 C30 H302 110.1 no
C29 C30 H301 109.0 no
H303 C30 H301 109.6 no
H302 C30 H301 109.9 no
C5 C31 C32 104.5(2) yes
C5 C31 H311 111.5 no
C32 C31 H311 110.1 no
C5 C31 H312 111.4 no
C32 C31 H312 110.1 no
H311 C31 H312 109.2 no
C31 C32 C33 104.4(2) yes
C31 C32 C34 110.9(2) yes
C33 C32 C34 107.0(2) yes
C31 C32 C36 105.2(2) yes
C33 C32 C36 112.9(2) yes
C34 C32 C36 115.9(2) yes
C31 C32 C33 104.4(2) yes
C31 C32 C34 110.9(2) yes
C33 C32 C34 107.0(2) yes
C31 C32 C136 121.0(5) yes
C33 C32 C136 115.9(5) yes
C34 C32 C136 96.9(3) yes
C32 C33 C6 103.43(19) yes
C32 C33 H331 111.2 no
C6 C33 H331 110.2 no
C32 C33 H332 110.8 no
C6 C33 H332 111.6 no
H331 C33 H332 109.5 no
C32 C34 O5 110.3(2) yes
C32 C34 H341 110.4 no
O5 C34 H341 110.2 no
C32 C34 H342 111.0 no
O5 C34 H342 108.5 no
H341 C34 H342 106.4 no
O5 C35 H351 109.2 no
O5 C35 H352 110.5 no
H351 C35 H352 108.3 no
O5 C35 H353 109.8 no
H351 C35 H353 111.0 no
H352 C35 H353 108.0 no
C14 O1 C13 112.04(19) yes
C16 O2 C15 114.3(2) yes
C17 O3 C18 112.8(2) yes
C20 O4 C19 113.3(2) yes
C34 O5 C35 113.6(3) yes
C32 C36 O6 108.26(15) yes
C32 C36 H361 110.0 no
O6 C36 H361 110.3 no
C32 C36 H362 110.1 no
O6 C36 H362 108.9 no
H361 C36 H362 109.3 no
O6 C37 H373 110.0 no
O6 C37 H372 110.1 no
H373 C37 H372 109.4 no
O6 C37 H371 108.8 no
H373 C37 H371 108.8 no
H372 C37 H371 109.7 no
C36 O6 C37 110.20(15) yes
C32 C136 O106 108.03(17) yes
C32 C136 H1361 111.0 no
O106 C136 H1361 111.4 no
C32 C136 H1362 108.6 no
O106 C136 H1362 108.2 no
H1361 C136 H1362 109.5 no
O106 C137 H1371 109.1 no
O106 C137 H1372 110.1 no
H1371 C137 H1372 109.2 no
O106 C137 H1373 109.4 no
H1371 C137 H1373 109.3 no
H1372 C137 H1373 109.7 no
C137 O106 C136 110.37(18) yes
C39 C38 H381 106.3 no
C39 C38 H382 110.4 no
H381 C38 H382 110.1 no
C39 C38 H383 110.1 no
H381 C38 H383 110.2 no
H382 C38 H383 109.8 no
C38 C39 C40 119.997(10) yes
C38 C39 C44 119.997(10) yes
C40 C39 C44 119.997(12) yes
C39 C40 C41 119.997(12) yes
C39 C40 H401 116.8 no
C41 C40 H401 123.2 no
C40 C41 C42 119.996(10) yes
C40 C41 H411 118.3 no
C42 C41 H411 121.7 no
C41 C42 C43 119.997(11) yes
C41 C42 H421 116.9 no
C43 C42 H421 123.1 no
C42 C43 C44 119.997(12) yes
C42 C43 H431 118.1 no
C44 C43 H431 121.9 no
C43 C44 C39 119.997(11) yes
C43 C44 H441 117.9 no
C39 C44 H441 122.1 no
C46 C45 H451 106.6 no
C46 C45 H452 100.8 no
H451 C45 H452 113.1 no
C46 C45 H453 108.1 no
H451 C45 H453 113.4 no
H452 C45 H453 113.6 no
C45 C46 O7 105.6(7) yes
C45 C46 H461 109.9 no
O7 C46 H461 110.8 no
C45 C46 H462 107.1 no
O7 C46 H462 113.5 no
H461 C46 H462 109.8 no
C48 C47 O7 111.3(7) yes
C48 C47 H471 112.3 no
O7 C47 H471 107.4 no
C48 C47 H472 109.9 no
O7 C47 H472 106.1 no
H471 C47 H472 109.7 no
C47 C48 H481 103.1 no
C47 C48 H482 111.8 no
H481 C48 H482 111.0 no
C47 C48 H483 108.0 no
H481 C48 H483 111.2 no
H482 C48 H483 111.6 no
C47 O7 C46 110.8(7) yes

loop_
_geom_bond_atom_site_label_1
_geom_bond_atom_site_label_2
_geom_bond_distance
_geom_bond_publ_flag
C1 C2 1.406(3) yes
C1 C6 1.390(3) yes
C1 C7 1.497(3) yes
C2 C3 1.415(3) yes
C2 C24 1.497(3) yes
C3 C4 1.401(4) yes
C3 C27 1.519(3) yes
C4 C5 1.394(3) yes
C4 C29 1.522(3) yes
C5 C6 1.392(3) yes
C5 C31 1.502(4) yes
C6 C33 1.505(3) yes
C7 C8 1.390(3) yes
C7 C12 1.397(3) yes
C8 C9 1.389(3) yes
C8 H81 0.946 no
C9 C10 1.388(3) yes
C9 H91 0.940 no
C10 C11 1.401(3) yes
C10 C13 1.497(3) yes
C11 C12 1.373(3) yes
C11 H111 0.945 no
C12 H121 0.924 no
C13 O1 1.419(3) yes
C13 H131 0.977 no
C13 H132 0.985 no
C14 C15 1.510(4) yes
C14 O1 1.427(3) yes
C14 H141 0.974 no
C14 H142 0.994 no
C15 O2 1.413(3) yes
C15 H151 0.997 no
C15 H152 0.984 no
C16 C17 1.503(4) yes
C16 O2 1.423(3) yes
C16 H161 0.972 no
C16 H162 0.980 no
C17 O3 1.414(3) yes
C17 H171 0.980 no
C17 H172 0.974 no
C18 C19 1.502(4) yes
C18 O3 1.405(3) yes
C18 H181 0.982 no
C18 H182 0.987 no
C19 O4 1.416(3) yes
C19 H191 0.979 no
C19 H192 0.979 no
C20 C21 1.510(4) yes
C20 O4 1.421(3) yes
C20 H201 0.968 no
C20 H202 0.972 no
C21 C22 1.396(3) yes
C21 C26 1.388(3) yes
C22 C23 1.377(4) yes
C22 H221 0.929 no
C23 C24 1.400(3) yes
C23 H231 0.935 no
C24 C25 1.391(3) yes
C25 C26 1.389(4) yes
C25 H251 0.936 no
C26 H261 0.939 no
C27 C28 1.534(3) yes
C27 H271 0.972 no
C27 H272 0.972 no
C28 H281 0.970 no
C28 H282 0.965 no
C28 H283 0.970 no
C29 C30 1.531(4) yes
C29 H291 0.976 no
C29 H292 0.973 no
C30 H303 0.955 no
C30 H302 0.962 no
C30 H301 0.957 no
C31 C32 1.551(4) yes
C31 H311 0.983 no
C31 H312 0.972 no
C32 C33 1.553(3) yes
C32 C34 1.508(4) yes
C32 C36 1.529(4) yes
C32 C33 1.553(3) yes
C32 C34 1.508(4) yes
C32 C136 1.528(6) yes
C33 H331 0.981 no
C33 H332 0.952 no
C34 O5 1.415(3) yes
C34 H341 0.966 no
C34 H342 0.985 no
C35 O5 1.387(4) yes
C35 H351 0.965 no
C35 H352 0.957 no
C35 H353 0.968 no
C36 O6 1.422(4) yes
C36 H361 0.966 no
C36 H362 0.975 no
C37 O6 1.417(4) yes
C37 H373 0.977 no
C37 H372 0.965 no
C37 H371 0.968 no
C136 O106 1.393(7) yes
C136 H1361 0.978 no
C136 H1362 0.967 no
C137 O106 1.407(7) yes
C137 H1371 0.960 no
C137 H1372 0.958 no
C137 H1373 0.960 no
C38 C39 1.481(8) yes
C38 H381 0.974 no
C38 H382 0.975 no
C38 H383 0.975 no
C39 C40 1.3872(8) yes
C39 C44 1.3868(8) yes
C40 C41 1.3869(8) yes
C40 H401 0.929 no
C41 C42 1.3872(8) yes
C41 H411 0.933 no
C42 C43 1.3870(8) yes
C42 H421 0.923 no
C43 C44 1.3872(8) yes
C43 H431 0.934 no
C44 H441 0.912 no
C45 C46 1.5399(9) yes
C45 H451 1.135 no
C45 H452 1.146 no
C45 H453 1.141 no
C46 O7 1.4197(9) yes
C46 H461 0.959 no
C46 H462 0.961 no
C47 C48 1.5402(9) yes
C47 O7 1.4198(9) yes
C47 H471 0.967 no
C47 H472 0.967 no
C48 H481 1.057 no
C48 H482 1.072 no
C48 H483 1.057 no

loop_
_geom_hbond_atom_site_label_D
_geom_hbond_site_symmetry_D
_geom_hbond_atom_site_label_H
_geom_hbond_atom_site_label_A
_geom_hbond_site_symmetry_A
_geom_hbond_angle_DHA
_geom_hbond_distance_DH
_geom_hbond_distance_HA
_geom_hbond_distance_DA
_geom_hbond_publ_flag
C13 . H132 O2 . 121.42(8) 0.985 2.310 2.946(7) yes
C18 . H182 C38 1_566 141.7(2) 0.987 2.434 3.266(7) yes
C34 . H342 C38 2_666 143.2(3) 0.985 2.484 3.325(7) yes
C35 . H351 O4 1_554 129.90(10) 0.965 2.517 3.222(7) yes
C36 . H362 O5 2_666 151.63(11) 0.975 2.520 3.410(7) yes
C136 . H362 O5 2_666 174.9(5) 1.109 2.520 3.626(7) yes
C38 . H381 O4 1_544 150.0(2) 0.974 2.470 3.349(7) yes
C38 . H382 C35 2_666 151.7(2) 0.975 2.492 3.382(7) yes
C43 2_556 H411 C39 2_556 120.8(13) 1.052 1.688 2.402(7) yes
C41 . H411 C45 2_556 152.0(8) 0.933 1.230 2.100(7) yes
C43 2_556 H411 C45 2_556 151.1(16) 1.052 1.230 2.210(7) yes
C43 2_556 H411 C46 2_556 138.1(13) 1.052 1.455 2.345(7) yes
C40 2_556 H421 C38 2_556 170.6(15) 1.000 1.492 2.485(7) yes
C42 . H421 C38 2_556 157.5(6) 0.923 1.492 2.372(7) yes
C40 2_556 H421 C46 2_556 125.0(16) 1.000 1.143 1.902(7) yes
C46 2_556 H421 C43 . 128.8(9) 1.143 2.043 2.900(7) yes
C46 2_556 H421 C47 2_556 124.3(12) 1.143 1.493 2.337(7) yes
C45 . H451 C35 1_545 176.0(3) 1.135 2.321 3.455(7) yes
C45 . H452 C40 2_556 127.3(5) 1.146 2.391 3.218(7) yes
C45 . H452 C43 . 122.9(9) 1.146 1.368 2.210(7) yes
C45 . H452 C47 2_556 125.1(7) 1.146 1.899 2.724(7) yes
C45 . H453 C20 1_544 123.7(4) 1.141 2.472 3.247(7) yes
C38 . H461 C41 2_556 121.7(13) 1.106 2.274 3.006(7) yes
C44 2_556 H482 C38 2_556 132.0(18) 0.708 1.954 2.484(7) yes
C44 2_556 H482 C39 2_556 126(3) 0.708 0.844 1.387(7) yes
C39 2_556 H482 C45 2_556 125.8(17) 0.844 1.410 2.023(7) yes
C48 . H482 C38 2_556 140.6(6) 1.072 1.954 2.865(7) yes
C39 2_556 H482 C48 . 127.1(14) 0.844 1.072 1.719(7) yes
O7 2_556 H482 C45 2_556 133.5(19) 1.155 1.410 2.359(7) yes
